data_9015547
loop_
_publ_author_name
'Simon, F.'
'Simson, C.'

_publ_section_title
;
 Ein Umwandlungspunkt der Ammoniumsalze zwischen -30 und -40 Grad
 _cod_database_code 1010404
;
_journal_name_full Naturwissenschaften
_journal_page_first 880
_journal_page_last 881
_journal_paper_doi 10.1007/BF01490355
_journal_volume 14
_journal_year 1926
_chemical_formula_sum 'H4 I N'
_space_group_IT_number 221
_symmetry_space_group_name_Hall '-P 4 2 3'
_symmetry_space_group_name_H-M 'P m -3 m'
_cell_angle_alpha 90
_cell_angle_beta 90
_cell_angle_gamma 90
_cell_formula_units_Z 1
_cell_length_a 4.37
_cell_length_b 4.37
_cell_length_c 4.37
_cell_volume 83.453
_database_code_amcsd 0017329
_exptl_crystal_density_diffrn 2.804
_cod_duplicate_entry 1010404
_cod_original_sg_symbol_H-M 'P m 3 m'
_cod_original_formula_sum 'N I'
_cod_database_code 9015547
_amcsd_formula_title 'H4 I N'

loop_
_space_group_symop_operation_xyz
x,y,z
z,-x,y
-y,z,-x
x,-y,z
-z,x,-y
y,-z,x
-x,y,-z
x,-z,-y
-z,y,x
y,-x,-z
-x,z,y
z,-y,-x
-y,x,z
x,z,y
-z,-y,-x
y,x,z
-x,-z,-y
z,y,x
-y,-x,-z
z,x,-y
-y,-z,x
x,y,-z
-z,-x,y
y,z,-x
-x,-y,z
-z,x,y
y,-z,-x
-x,y,z
z,-x,-y
-y,z,x
x,-y,-z
-x,z,-y
z,-y,x
-y,x,-z
x,-z,y
-z,y,-x
y,-x,z
-x,-z,y
z,y,-x
-y,-x,z
x,z,-y
-z,-y,x
y,x,-z
-z,-x,-y
y,z,x
-x,-y,-z
z,x,y
-y,-z,-x

loop_
_atom_site_label
_atom_site_type_symbol
_atom_site_fract_x
_atom_site_fract_y
_atom_site_fract_z
_atom_site_attached_hydrogens
N1 N 0.00000 0.00000 0.00000 4
I1 I 0.50000 0.50000 0.50000 0

loop_
_cod_changelog_entry_id
_cod_changelog_entry_author
_cod_changelog_entry_date
_cod_changelog_entry_text
1 'Vaitkus, Antanas' 2024-12-10T18:14:27+02:00
;
 Added the '_atom_site_type_symbol' data item and updated the
 '_chemical_formula_sum' data value to include the attached hydrogen atoms.
;

loop_
_cod_related_entry_id
_cod_related_entry_database
_cod_related_entry_code
1 AMCSD 0017329
